data_1573926
loop_
_publ_author_name
'Smetana, Volodymyr'
'Babizhetskyy, Volodymyr'
'Vajenine, Grigori V.'
'Simon, Arndt'

_publ_section_title
;
 Synthesis and crystal structure of LiBa2N and identification of LiBa3N
;
_journal_issue 6
_journal_name_full 'Journal of Solid State Chemistry'
_journal_page_first 1889
_journal_page_last 1893
_journal_paper_doi 10.1016/j.jssc.2007.04.012
_journal_volume 180
_journal_year 2007
_chemical_formula_sum 'Ba Li N0.25'
_chemical_formula_weight 147.78
_space_group_IT_number 137
_space_group_name_Hall '-P 4ac 2a'
_space_group_name_H-M_alt 'P 42/n m c :2'
_symmetry_cell_setting tetragonal
_symmetry_space_group_name_Hall '-P 4ac 2a'
_symmetry_space_group_name_H-M 'P 42/n m c :2'
_atom_sites_solution_hydrogens geom
_atom_sites_solution_primary direct
_atom_sites_solution_secondary difmap
_audit_creation_method SHELXL-97
_cell_angle_alpha 90.000(5)
_cell_angle_beta 90.000(5)
_cell_angle_gamma 90.000(5)
_cell_formula_units_Z 16
_cell_length_a 7.980(5)
_cell_length_b 7.980(5)
_cell_length_c 14.263(5)
_cell_measurement_temperature 293(2)
_cell_volume 908.3(9)
_computing_structure_refinement 'SHELXL-97 (Sheldrick, 1997)'
_diffrn_ambient_temperature 293(2)
_diffrn_measured_fraction_theta_full 0.959
_diffrn_measured_fraction_theta_max 0.959
_diffrn_radiation_monochromator graphite
_diffrn_radiation_source 'fine-focus sealed tube'
_diffrn_radiation_type AgK\a
_diffrn_radiation_wavelength 0.56086
_diffrn_reflns_av_R_equivalents 0.1047
_diffrn_reflns_av_sigmaI/netI 0.0248
_diffrn_reflns_limit_h_max 13
_diffrn_reflns_limit_h_min -13
_diffrn_reflns_limit_k_max 13
_diffrn_reflns_limit_k_min -13
_diffrn_reflns_limit_l_max 23
_diffrn_reflns_limit_l_min -23
_diffrn_reflns_number 30260
_diffrn_reflns_theta_full 28.17
_diffrn_reflns_theta_max 28.17
_diffrn_reflns_theta_min 8.08
_exptl_absorpt_coefficient_mu 9.010
_exptl_crystal_density_diffrn 4.323
_exptl_crystal_density_method 'not measured'
_exptl_crystal_F_000 972
_refine_diff_density_max 2.156
_refine_diff_density_min -2.343
_refine_diff_density_rms 0.286
_refine_ls_extinction_coef 0.0012(2)
_refine_ls_extinction_expression Fc^*^=kFc[1+0.001xFc^2^\l^3^/sin(2\q)]^-1/4^
_refine_ls_extinction_method SHELXL
_refine_ls_goodness_of_fit_ref 1.019
_refine_ls_hydrogen_treatment mixed
_refine_ls_matrix_type full
_refine_ls_number_parameters 26
_refine_ls_number_reflns 1216
_refine_ls_number_restraints 0
_refine_ls_restrained_S_all 1.019
_refine_ls_R_factor_all 0.0759
_refine_ls_R_factor_gt 0.0391
_refine_ls_shift/su_max 0.002
_refine_ls_shift/su_mean 0.000
_refine_ls_structure_factor_coef Fsqd
_refine_ls_weighting_details 'calc w=1/[\s^2^(Fo^2^)+(0.0237P)^2^+14.7019P] where P=(Fo^2^+2Fc^2^)/3'
_refine_ls_weighting_scheme calc
_refine_ls_wR_factor_gt 0.0766
_refine_ls_wR_factor_ref 0.0878
_reflns_number_gt 682
_reflns_number_total 1216
_reflns_threshold_expression >2sigma(I)
_cod_data_source_file 1-s2.0-S0022459607001648-mmc1.doc
_cod_data_source_block trans_correl
_cod_original_sg_symbol_H-M 'P 4 2 n m c'
_cod_database_code 1573926

loop_
_symmetry_equiv_pos_as_xyz
'x, y, z'
'-x+1/2, -y+1/2, z'
'x+1/2, -y, -z'
'-x, y+1/2, -z'
'-y, -x, -z+1/2'
'y+1/2, x+1/2, -z+1/2'
'y, -x+1/2, z+1/2'
'-y+1/2, x, z+1/2'
'-x, -y, -z'
'x-1/2, y-1/2, -z'
'-x-1/2, y, z'
'x, -y-1/2, z'
'y, x, z-1/2'
'-y-1/2, -x-1/2, z-1/2'
'-y, x-1/2, -z-1/2'
'y-1/2, -x, -z-1/2'

loop_
_atom_site_label
_atom_site_type_symbol
_atom_site_fract_x
_atom_site_fract_y
_atom_site_fract_z
_atom_site_U_iso_or_equiv
_atom_site_adp_type
_atom_site_occupancy
_atom_site_symmetry_multiplicity
_atom_site_calc_flag
_atom_site_refinement_flags
_atom_site_disorder_assembly
_atom_site_disorder_group
Ba1 Ba 0.7500 0.00696(9) 0.14241(3) 0.01362(13) Uani 1 2 d S . .
Ba2 Ba 0.7500 -0.00915(8) -0.13496(3) 0.01486(14) Uani 1 2 d S . .
Li1 Li 0.498(4) -0.2500 -0.0091(14) 0.026(4) Uani 1 2 d S . .
N2 N 0.5043(13) -0.2500 -0.1689(8) 0.0320(18) Uani 1 2 d S . .

loop_
_atom_site_aniso_label
_atom_site_aniso_U_11
_atom_site_aniso_U_22
_atom_site_aniso_U_33
_atom_site_aniso_U_23
_atom_site_aniso_U_13
_atom_site_aniso_U_12
Ba1 0.0121(3) 0.0179(3) 0.01089(18) -0.00259(17) 0.000 0.000
Ba2 0.0238(4) 0.0108(3) 0.00997(18) -0.00038(17) 0.000 0.000
Li1 0.014(14) 0.002(11) 0.061(11) 0.000 0.011(7) 0.000
N2 0.021(5) 0.031(5) 0.044(5) 0.000 0.003(4) 0.000

loop_
_atom_type_symbol
_atom_type_description
_atom_type_scat_dispersion_real
_atom_type_scat_dispersion_imag
_atom_type_scat_source
Li Li -0.0004 0.0000 'International Tables Vol C Tables 4.2.6.8 and 6.1.1.4'
N N 0.0030 0.0019 'International Tables Vol C Tables 4.2.6.8 and 6.1.1.4'
Ba Ba -0.6940 1.5004 'International Tables Vol C Tables 4.2.6.8 and 6.1.1.4'

loop_
_geom_angle_atom_site_label_1
_geom_angle_atom_site_label_2
_geom_angle_atom_site_label_3
_geom_angle
_geom_angle_site_symmetry_1
_geom_angle_site_symmetry_3
N2 Ba1 N2 83.7(3) 14_666 10_665
N2 Ba1 N2 83.7(3) 14_666 9_655
N2 Ba1 N2 91.5(3) 10_665 9_655
N2 Ba1 Li1 125.8(4) 14_666 10_665
N2 Ba1 Li1 42.1(4) 10_665 10_665
N2 Ba1 Li1 95.9(4) 9_655 10_665
N2 Ba1 Li1 125.8(4) 14_666 9_655
N2 Ba1 Li1 95.9(4) 10_665 9_655
N2 Ba1 Li1 42.1(4) 9_655 9_655
Li1 Ba1 Li1 72.2(8) 10_665 9_655
N2 Ba1 Li1 125.6(3) 14_666 .
N2 Ba1 Li1 150.6(4) 10_665 .
N2 Ba1 Li1 94.0(4) 9_655 .
Li1 Ba1 Li1 108.57(5) 10_665 .
Li1 Ba1 Li1 70.10(3) 9_655 .
N2 Ba1 Li1 125.6(3) 14_666 2_645
N2 Ba1 Li1 94.0(4) 10_665 2_645
N2 Ba1 Li1 150.6(4) 9_655 2_645
Li1 Ba1 Li1 70.10(3) 10_665 2_645
Li1 Ba1 Li1 108.57(5) 9_655 2_645
Li1 Ba1 Li1 68.0(8) . 2_645
N2 Ba1 Ba1 91.9(2) 14_666 2_655
N2 Ba1 Ba1 46.79(15) 10_665 2_655
N2 Ba1 Ba1 46.79(15) 9_655 2_655
Li1 Ba1 Ba1 54.8(3) 10_665 2_655
Li1 Ba1 Ba1 54.8(3) 9_655 2_655
Li1 Ba1 Ba1 124.8(2) . 2_655
Li1 Ba1 Ba1 124.8(2) 2_645 2_655
N2 Ba1 Ba2 176.2(2) 14_666 .
N2 Ba1 Ba2 99.0(2) 10_665 .
N2 Ba1 Ba2 99.0(2) 9_655 .
Li1 Ba1 Ba2 56.9(3) 10_665 .
Li1 Ba1 Ba2 56.9(3) 9_655 .
Li1 Ba1 Ba2 51.7(3) . .
Li1 Ba1 Ba2 51.7(3) 2_645 .
Ba1 Ba1 Ba2 91.861(10) 2_655 .
N2 Ba1 Ba2 91.534(8) 14_666 9_655
N2 Ba1 Ba2 135.79(16) 10_665 9_655
N2 Ba1 Ba2 44.30(16) 9_655 9_655
Li1 Ba1 Ba2 124.9(4) 10_665 9_655
Li1 Ba1 Ba2 52.6(4) 9_655 9_655
Li1 Ba1 Ba2 55.1(4) . 9_655
Li1 Ba1 Ba2 123.0(4) 2_645 9_655
Ba1 Ba1 Ba2 89.750(17) 2_655 9_655
Ba2 Ba1 Ba2 88.482(8) . 9_655
N2 Ba1 Ba2 91.534(8) 14_666 9_755
N2 Ba1 Ba2 44.30(16) 10_665 9_755
N2 Ba1 Ba2 135.79(16) 9_655 9_755
Li1 Ba1 Ba2 52.6(4) 10_665 9_755
Li1 Ba1 Ba2 124.9(4) 9_655 9_755
Li1 Ba1 Ba2 123.0(4) . 9_755
Li1 Ba1 Ba2 55.1(4) 2_645 9_755
Ba1 Ba1 Ba2 89.750(17) 2_655 9_755
Ba2 Ba1 Ba2 88.482(8) . 9_755
Ba2 Ba1 Ba2 176.906(17) 9_655 9_755
N2 Ba1 Ba1 88.1(2) 14_666 2_645
N2 Ba1 Ba1 133.21(15) 10_665 2_645
N2 Ba1 Ba1 133.21(15) 9_655 2_645
Li1 Ba1 Ba1 125.2(3) 10_665 2_645
Li1 Ba1 Ba1 125.2(3) 9_655 2_645
Li1 Ba1 Ba1 55.2(2) . 2_645
Li1 Ba1 Ba1 55.2(2) 2_645 2_645
Ba1 Ba1 Ba1 180.0 2_655 2_645
Ba2 Ba1 Ba1 88.139(10) . 2_645
Ba2 Ba1 Ba1 90.250(17) 9_655 2_645
Ba2 Ba1 Ba1 90.250(17) 9_755 2_645
N2 Ba2 N2 89.4(3) . 2_645
N2 Ba2 Li1 96.9(4) . 2_645
N2 Ba2 Li1 42.9(5) 2_645 2_645
N2 Ba2 Li1 42.9(5) . .
N2 Ba2 Li1 96.9(4) 2_645 .
Li1 Ba2 Li1 74.7(9) 2_645 .
N2 Ba2 Li1 154.3(4) . 10_665
N2 Ba2 Li1 96.3(4) 2_645 10_665
Li1 Ba2 Li1 71.54(4) 2_645 10_665
Li1 Ba2 Li1 111.45(5) . 10_665
N2 Ba2 Li1 96.3(4) . 9_655
N2 Ba2 Li1 154.3(4) 2_645 9_655
Li1 Ba2 Li1 111.45(5) 2_645 9_655
Li1 Ba2 Li1 71.54(4) . 9_655
Li1 Ba2 Li1 68.4(9) 10_665 9_655
N2 Ba2 Ba2 46.42(15) . 2_645
N2 Ba2 Ba2 46.42(16) 2_645 2_645
Li1 Ba2 Ba2 54.5(2) 2_645 2_645
Li1 Ba2 Ba2 54.5(2) . 2_645
Li1 Ba2 Ba2 125.9(2) 10_665 2_645
Li1 Ba2 Ba2 125.9(2) 9_655 2_645
N2 Ba2 Ba1 101.3(2) . .
N2 Ba2 Ba1 101.3(2) 2_645 .
Li1 Ba2 Ba1 58.4(4) 2_645 .
Li1 Ba2 Ba1 58.4(4) . .
Li1 Ba2 Ba1 53.0(4) 10_665 .
Li1 Ba2 Ba1 53.0(4) 9_655 .
Ba2 Ba2 Ba1 91.861(10) 2_645 .
N2 Ba2 Ba1 45.20(16) . 9_655
N2 Ba2 Ba1 134.54(16) 2_645 9_655
Li1 Ba2 Ba1 128.6(4) 2_645 9_655
Li1 Ba2 Ba1 53.9(5) . 9_655
Li1 Ba2 Ba1 125.1(4) 10_665 9_655
Li1 Ba2 Ba1 56.7(4) 9_655 9_655
Ba2 Ba2 Ba1 90.250(17) 2_645 9_655
Ba1 Ba2 Ba1 91.518(8) . 9_655
N2 Ba2 Ba1 134.54(16) . 9_755
N2 Ba2 Ba1 45.20(16) 2_645 9_755
Li1 Ba2 Ba1 53.9(5) 2_645 9_755
Li1 Ba2 Ba1 128.6(4) . 9_755
Li1 Ba2 Ba1 56.7(4) 10_665 9_755
Li1 Ba2 Ba1 125.1(4) 9_655 9_755
Ba2 Ba2 Ba1 90.250(17) 2_645 9_755
Ba1 Ba2 Ba1 91.518(8) . 9_755
Ba1 Ba2 Ba1 176.906(17) 9_655 9_755
N2 Ba2 Ba2 133.58(15) . 2_655
N2 Ba2 Ba2 133.58(15) 2_645 2_655
Li1 Ba2 Ba2 125.5(2) 2_645 2_655
Li1 Ba2 Ba2 125.5(2) . 2_655
Li1 Ba2 Ba2 54.1(2) 10_665 2_655
Li1 Ba2 Ba2 54.1(2) 9_655 2_655
Ba2 Ba2 Ba2 180.0 2_645 2_655
Ba1 Ba2 Ba2 88.139(10) . 2_655
Ba1 Ba2 Ba2 89.750(17) 9_655 2_655
Ba1 Ba2 Ba2 89.750(17) 9_755 2_655
N2 Ba2 Ba1 38.5(2) . 14_665
N2 Ba2 Ba1 84.1(2) 2_645 14_665
Li1 Ba2 Ba1 115.9(2) 2_645 14_665
Li1 Ba2 Ba1 81.3(4) . 14_665
Li1 Ba2 Ba1 167.0(3) 10_665 14_665
Li1 Ba2 Ba1 115.5(5) 9_655 14_665
Ba2 Ba2 Ba1 63.047(14) 2_645 14_665
Ba1 Ba2 Ba1 139.74(2) . 14_665
Ba1 Ba2 Ba1 59.91(2) 9_655 14_665
Ba1 Ba2 Ba1 117.737(17) 9_755 14_665
Ba2 Ba2 Ba1 116.953(14) 2_655 14_665
N2 Li1 Ba2 56.3(5) . .
N2 Li1 Ba2 56.3(5) . 2_645
Ba2 Li1 Ba2 71.0(5) . 2_645
N2 Li1 Ba1 56.4(5) . 10
Ba2 Li1 Ba1 112.7(6) . 10
Ba2 Li1 Ba1 73.5(3) 2_645 10
N2 Li1 Ba1 56.4(5) . 9_655
Ba2 Li1 Ba1 73.5(3) . 9_655
Ba2 Li1 Ba1 112.7(6) 2_645 9_655
Ba1 Li1 Ba1 70.5(5) 10 9_655
N2 Li1 Ba2 126.5(8) . 9_655
Ba2 Li1 Ba2 108.46(4) . 9_655
Ba2 Li1 Ba2 176.5(9) 2_645 9_655
Ba1 Li1 Ba2 109.7(8) 10 9_655
Ba1 Li1 Ba2 70.1(4) 9_655 9_655
N2 Li1 Ba2 126.5(8) . 10
Ba2 Li1 Ba2 176.5(9) . 10
Ba2 Li1 Ba2 108.46(4) 2_645 10
Ba1 Li1 Ba2 70.1(4) 10 10
Ba1 Li1 Ba2 109.7(8) 9_655 10
Ba2 Li1 Ba2 71.8(4) 9_655 10
N2 Li1 Ba1 126.1(8) . .
Ba2 Li1 Ba1 69.9(4) . .
Ba2 Li1 Ba1 108.6(8) 2_645 .
Ba1 Li1 Ba1 177.3(7) 10 .
Ba1 Li1 Ba1 109.90(3) 9_655 .
Ba2 Li1 Ba1 68.2(3) 9_655 .
Ba2 Li1 Ba1 107.4(5) 10 .
N2 Li1 Ba1 126.1(8) . 2_645
Ba2 Li1 Ba1 108.6(8) . 2_645
Ba2 Li1 Ba1 69.9(4) 2_645 2_645
Ba1 Li1 Ba1 109.90(3) 10 2_645
Ba1 Li1 Ba1 177.3(7) 9_655 2_645
Ba2 Li1 Ba1 107.4(5) 9_655 2_645
Ba2 Li1 Ba1 68.2(3) 10 2_645
Ba1 Li1 Ba1 69.6(5) . 2_645
Li1 N2 Ba1 176.9(9) . 14_665
Li1 N2 Ba2 80.9(6) . .
Ba1 N2 Ba2 101.4(3) 14_665 .
Li1 N2 Ba2 80.9(6) . 2_645
Ba1 N2 Ba2 101.4(3) 14_665 2_645
Ba2 N2 Ba2 87.2(3) . 2_645
Li1 N2 Ba1 81.5(6) . 10
Ba1 N2 Ba1 96.3(3) 14_665 10
Ba2 N2 Ba1 162.3(4) . 10
Ba2 N2 Ba1 90.49(7) 2_645 10
Li1 N2 Ba1 81.5(6) . 9_655
Ba1 N2 Ba1 96.3(3) 14_665 9_655
Ba2 N2 Ba1 90.49(7) . 9_655
Ba2 N2 Ba1 162.3(4) 2_645 9_655
Ba1 N2 Ba1 86.4(3) 10 9_655

loop_
_geom_bond_atom_site_label_1
_geom_bond_atom_site_label_2
_geom_bond_distance
_geom_bond_site_symmetry_2
Ba1 N2 2.692(11) 14_666
Ba1 N2 2.833(8) 10_665
Ba1 N2 2.833(8) 9_655
Ba1 Li1 3.36(2) 10_665
Ba1 Li1 3.36(2) 9_655
Ba1 Li1 3.59(2) .
Ba1 Li1 3.59(2) 2_645
Ba1 Ba1 3.879(3) 2_655
Ba1 Ba2 3.9583(15) .
Ba1 Ba2 3.991(2) 9_655
Ba1 Ba2 3.991(2) 9_755
Ba1 Ba1 4.101(3) 2_645
Ba2 N2 2.788(8) .
Ba2 N2 2.788(8) 2_645
Ba2 Li1 3.31(2) 2_645
Ba2 Li1 3.31(2) .
Ba2 Li1 3.525(19) 10_665
Ba2 Li1 3.525(19) 9_655
Ba2 Ba2 3.844(3) 2_645
Ba2 Ba1 3.991(2) 9_655
Ba2 Ba1 3.991(3) 9_755
Ba2 Ba2 4.136(3) 2_655
Ba2 Ba1 4.2405(16) 14_665
Li1 N2 2.28(2) .
Li1 Ba2 3.31(2) 2_645
Li1 Ba1 3.36(2) 10
Li1 Ba1 3.36(2) 9_655
Li1 Ba2 3.525(19) 9_655
Li1 Ba2 3.525(19) 10
Li1 Ba1 3.59(2) 2_645
N2 Ba1 2.692(11) 14_665
N2 Ba2 2.788(8) 2_645
N2 Ba1 2.833(8) 10
N2 Ba1 2.833(8) 9_655
